data_9014366
loop_
_publ_author_name
'Zilber, R.'
'Durif, A.'
'Averbuch-Pouchot M'

_publ_section_title
;
 Structure of Potassium Sulfate Tellurate: Te (O H)6 K2 S O4
;
_journal_issue 11
_journal_name_full 'Acta Crystallographica, Section B'
_journal_page_first 2743
_journal_page_last 2745
_journal_paper_doi 10.1107/S0567740880009843
_journal_volume 36
_journal_year 1980
_chemical_formula_sum 'K2 O10 S Te'
_space_group_IT_number 2
_symmetry_space_group_name_Hall '-P 1'
_symmetry_space_group_name_H-M 'P -1'
_cell_angle_alpha 73.14
_cell_angle_beta 103.05
_cell_angle_gamma 116.97
_cell_length_a 6.243
_cell_length_b 6.647
_cell_length_c 13.405
_cell_formula_units_Z 2
_cell_volume 471.556
_database_code_amcsd 0009721
_exptl_crystal_density_diffrn 2.802
_cod_duplicate_entry 1007052
_cod_original_formula_sum 'Te S K2 O10'
_cod_database_code 9014366
_amcsd_formula_title 'H6 K2 O10 S Te'

loop_
_space_group_symop_operation_xyz
x,y,z
-x,-y,-z

loop_
_atom_site_label
_atom_site_fract_x
_atom_site_fract_y
_atom_site_fract_z
_atom_site_attached_hydrogens
Te1 0.00000 0.00000 0.00000 0
Te2 0.50000 0.50000 0.50000 0
S1 0.74880 0.28450 0.25160 0
K1 0.07840 0.88260 0.35050 0
K2 0.30610 0.59150 0.14970 0
O1 0.10630 0.32620 0.98930 1
O2 0.73040 0.93710 0.06900 1
O3 0.19360 0.97820 0.13300 1
O4 0.20860 0.27070 0.44360 1
O5 0.32280 0.66560 0.50750 1
O6 0.56130 0.67870 0.35870 1
O7 0.60340 0.36920 0.15930 0
O8 0.58350 0.12010 0.33140 0
O9 0.86500 0.16380 0.21790 0
O10 0.93940 0.47710 0.29380 0

loop_
_cod_related_entry_id
_cod_related_entry_database
_cod_related_entry_code
1 AMCSD 0009721
